data_1557337
loop_
_publ_author_name
'Payne, Daniel T.'
'Webre, Whitney A.'
'Gobeze, Habtom B.'
'Seetharaman, Sairaman'
'Matsushita, Yoshitaka'
'Karr, Paul A.'
'Chahal, Mandeep K.'
'Labuta, Jan'
'Jevasuwan, Wipakorn'
'Fukata, Naoki'
'Fossey, John S.'
'Ariga, Katsuhiko'
'D'Souza, Francis'
'Hill, Jonathan P.'

_publ_section_title
;
 Nanomolecular singlet oxygen photosensitizers based on
 hemiquinonoid-resorcinarenes, the fuchsonarenes.
;
_journal_issue 10
_journal_name_full 'Chemical science'
_journal_page_first 2614
_journal_page_last 2620
_journal_paper_doi 10.1039/d0sc00651c
_journal_volume 11
_journal_year 2020
_chemical_formula_sum 'C226.36 H257.54 O43.98'
_chemical_formula_weight 3681.88
_chemical_name_common rccc-2
_space_group_crystal_system monoclinic
_space_group_IT_number 14
_space_group_name_Hall '-P 2ybc'
_space_group_name_H-M_alt 'P 1 21/c 1'
_atom_sites_solution_hydrogens mixed
_audit_creation_method SHELXL-2018/1
_audit_update_record
;
2019-06-18 deposited with the CCDC.	2020-02-12 downloaded from the CCDC.
;
_cell_angle_alpha 90
_cell_angle_beta 90.270(8)
_cell_angle_gamma 90
_cell_formula_units_Z 2
_cell_length_a 21.154(5)
_cell_length_b 19.669(5)
_cell_length_c 25.429(7)
_cell_measurement_reflns_used 9520
_cell_measurement_temperature 113(2)
_cell_measurement_theta_max 23.62
_cell_measurement_theta_min 2.42
_cell_volume 10580(5)
_computing_cell_refinement 'CrystalClear (Rigaku, 1997--2002)'
_computing_data_collection 'CrystalClear (Rigaku, 1997--2002)'
_computing_data_reduction 'CrystalClear (Rigaku, 1997--2002)'
_computing_structure_refinement 'SHELXL-2018/1 (Sheldrick, 2018)'
_computing_structure_solution 'SHELXT (Sheldrick, 2014)'
_diffrn_ambient_temperature 113(2)
_diffrn_measured_fraction_theta_full 0.843
_diffrn_measured_fraction_theta_max 0.843
_diffrn_measurement_device
;
Rigaku AFC11 Saturn724+ (4x4 bin mode)
;
_diffrn_measurement_method dtprofit.ref
_diffrn_radiation_detector CCD
_diffrn_radiation_monochromator Confocal
_diffrn_radiation_source 'Rotating Anode'
_diffrn_radiation_type MoK\a
_diffrn_radiation_wavelength 0.71073
_diffrn_reflns_av_R_equivalents 0.0866
_diffrn_reflns_av_unetI/netI 0.1164
_diffrn_reflns_Laue_measured_fraction_full 0.843
_diffrn_reflns_Laue_measured_fraction_max 0.843
_diffrn_reflns_limit_h_max 23
_diffrn_reflns_limit_h_min -23
_diffrn_reflns_limit_k_max 22
_diffrn_reflns_limit_k_min -21
_diffrn_reflns_limit_l_max 26
_diffrn_reflns_limit_l_min -28
_diffrn_reflns_number 38563
_diffrn_reflns_point_group_measured_fraction_full 0.843
_diffrn_reflns_point_group_measured_fraction_max 0.843
_diffrn_reflns_theta_full 24.897
_diffrn_reflns_theta_max 24.897
_diffrn_reflns_theta_min 0.963
_exptl_absorpt_coefficient_mu 0.079
_exptl_absorpt_correction_T_max 0.8981
_exptl_absorpt_correction_T_min 0.8370
_exptl_absorpt_correction_type multi-scan
_exptl_absorpt_process_details
;
CrystalClear (Rigaku, 1997--2002)
;
_exptl_crystal_colour Orange
_exptl_crystal_density_diffrn 1.156
_exptl_crystal_description Chunk
_exptl_crystal_F_000 3935
_exptl_crystal_size_max 0.151
_exptl_crystal_size_mid 0.074
_exptl_crystal_size_min 0.017
_refine_diff_density_max 1.101
_refine_diff_density_min -0.834
_refine_diff_density_rms 0.165
_refine_ls_extinction_method none
_refine_ls_goodness_of_fit_ref 2.195
_refine_ls_hydrogen_treatment mixed
_refine_ls_matrix_type full
_refine_ls_number_parameters 1205
_refine_ls_number_reflns 15528
_refine_ls_number_restraints 0
_refine_ls_restrained_S_all 2.195
_refine_ls_R_factor_all 0.2832
_refine_ls_R_factor_gt 0.2119
_refine_ls_shift/su_max 0.000
_refine_ls_shift/su_mean 0.000
_refine_ls_structure_factor_coef Fsqd
_refine_ls_weighting_details 'w=1/[\s^2^(Fo^2^)+(0.2000P)^2^] where P=(Fo^2^+2Fc^2^)/3'
_refine_ls_weighting_scheme calc
_refine_ls_wR_factor_gt 0.5429
_refine_ls_wR_factor_ref 0.5675
_reflns_Friedel_coverage 0.000
_reflns_number_gt 9934
_reflns_number_total 15528
_reflns_threshold_expression 'I > 2\s(I)'
_cod_data_source_file d0sc00651c2.cif
_cod_data_source_block shelx_CCDC5
_cod_depositor_comments 'Adding full bibliography for 1557331--1557337.cif.'
_cod_original_sg_symbol_H-M 'P 21/c'
_cod_database_code 1557337
_shelx_shelxl_version_number 2018/1
_shelx_space_group_comment
;
The symmetry employed for this shelxl refinement is uniquely defined
by the following loop, which should always be used as a source of
symmetry information in preference to the above space-group names.
They are only intended as comments.
;
_shelx_estimated_absorpt_t_min 0.988
_shelx_estimated_absorpt_t_max 0.999

loop_
_space_group_symop_operation_xyz
'x, y, z'
'-x, y+1/2, -z+1/2'
'-x, -y, -z'
'x, -y-1/2, z-1/2'

loop_
_atom_site_label
_atom_site_type_symbol
_atom_site_fract_x
_atom_site_fract_y
_atom_site_fract_z
_atom_site_U_iso_or_equiv
_atom_site_adp_type
_atom_site_occupancy
_atom_site_site_symmetry_order
_atom_site_calc_flag
_atom_site_refinement_flags_posn
_atom_site_refinement_flags_adp
_atom_site_refinement_flags_occupancy
_atom_site_disorder_assembly
_atom_site_disorder_group
O01 O -0.0799(10) 0.1420(11) 0.4557(8) 0.096(9) Uiso 0.60(3) 1 d . . P . .
C1O C -0.0919(13) 0.1450(15) 0.5167(11) 0.083(9) Uiso 0.60(3) 1 d . . P . .
O02 O -0.0542(14) 0.0646(15) 0.5503(11) 0.096(11) Uiso 0.43(3) 1 d . . P . .
C2O C -0.0951(16) 0.0283(18) 0.5692(12) 0.062(10) Uiso 0.43(3) 1 d . . P . .
O03 O 0.3212(12) 0.0272(14) 0.5044(9) 0.081(12) Uiso 0.41(4) 1 d . . P . .
O04 O 0.1760(18) -0.061(2) 0.5107(14) 0.18(2) Uiso 0.55(6) 1 d . . P . .
O20A O 0.1536(11) 0.8550(12) 0.3288(8) 0.084(4) Uiso 0.5 1 d . . P . .
O20B O 0.1837(11) 0.8299(12) 0.4202(8) 0.084(4) Uiso 0.5 1 d . . P . .
C01 C 0.1601(12) 0.1620(14) 0.5050(10) 0.080(8) Uiso 0.63(2) 1 d . . P . .
H040 H 0.157990 0.184145 0.539875 0.096 Uiso 0.63(2) 1 calc R U P . .
H041 H 0.192606 0.185537 0.483869 0.096 Uiso 0.63(2) 1 calc R U P . .
C02 C 0.1780(15) 0.0863(16) 0.5116(12) 0.102(10) Uiso 0.63(2) 1 d . . P . .
H042 H 0.145788 0.063435 0.533465 0.122 Uiso 0.63(2) 1 calc R U P . .
H043 H 0.178080 0.064075 0.476644 0.122 Uiso 0.63(2) 1 calc R U P . .
C03 C 0.0991(15) 0.1666(18) 0.4788(12) 0.105(10) Uiso 0.63(2) 1 d . . P . .
H044 H 0.102466 0.144121 0.444094 0.126 Uiso 0.63(2) 1 calc R U P . .
H045 H 0.089748 0.215218 0.472357 0.126 Uiso 0.63(2) 1 calc R U P . .
C04 C 0.2399(12) 0.0782(13) 0.5360(9) 0.074(7) Uiso 0.63(2) 1 d . . P . .
H04A H 0.241061 0.101772 0.570451 0.089 Uiso 0.63(2) 1 calc R U P . .
H04B H 0.273028 0.097989 0.513323 0.089 Uiso 0.63(2) 1 calc R U P . .
C05 C 0.0428(12) 0.1351(14) 0.5083(10) 0.078(8) Uiso 0.63(2) 1 d . . P . .
H05A H 0.009976 0.121856 0.483017 0.116 Uiso 0.63(2) 1 calc R U P . .
H05B H 0.025488 0.168586 0.532954 0.116 Uiso 0.63(2) 1 calc R U P . .
H05C H 0.057057 0.094953 0.527852 0.116 Uiso 0.63(2) 1 calc R U P . .
C06 C 0.2512(15) 0.0017(16) 0.5435(12) 0.106(10) Uiso 0.63(2) 1 d . . P . .
H06A H 0.213294 -0.019316 0.558335 0.159 Uiso 0.63(2) 1 calc R U P . .
H06B H 0.287037 -0.005225 0.567503 0.159 Uiso 0.63(2) 1 calc R U P . .
H06C H 0.260617 -0.019145 0.509420 0.159 Uiso 0.63(2) 1 calc R U P . .
C1 C 0.4022(7) 0.0483(8) 0.4212(6) 0.061(4) Uiso 0.933(18) 1 d . . P . .
C2 C 0.4044(19) 0.072(2) 0.4716(15) 0.196(15) Uiso 0.933(18) 1 d . . P . .
C3 C 0.4870(16) 0.1008(17) 0.4679(12) 0.156(11) Uiso 0.933(18) 1 d . . P . .
C4A C 0.5673(7) 0.1204(8) 0.4726(5) 0.008(3) Uiso 0.466(9) 1 d . . P . .
C4B C 0.5113(17) 0.1219(19) 0.5219(13) 0.081(10) Uiso 0.466(9) 1 d . . P . .
C5 C 0.3974(8) 0.1447(9) 0.5049(6) 0.074(5) Uiso 0.933(18) 1 d . . P . .
C6 C 0.5827(13) 0.1578(15) 0.5226(11) 0.134(9) Uiso 0.933(18) 1 d . . P . .
C7 C 0.6552(7) 0.2020(7) 0.5315(5) 0.056(4) Uiso 0.933(18) 1 d . . P . .
C8 C 0.5573(7) 0.1275(8) 0.5883(5) 0.059(4) Uiso 0.933(18) 1 d . . P . .
C10 C 0.598(2) 0.192(2) 0.5777(17) 0.210(16) Uiso 0.933(18) 1 d . . P . .
O1 O 0.1035(3) 0.5486(4) 0.4859(2) 0.0381(18) Uani 1 1 d . . . . .
O2 O 0.4803(3) 0.3169(4) 0.3959(2) 0.0354(17) Uani 1 1 d . . . . .
O3 O 0.2293(3) 0.3439(4) 0.4923(2) 0.0385(18) Uani 1 1 d . . . . .
O4 O 0.0183(3) 0.6636(4) 0.3749(2) 0.0353(17) Uani 1 1 d . . . . .
O5 O 0.3958(3) 0.4541(4) 0.4929(2) 0.0362(17) Uani 1 1 d . . . . .
O6 O 0.2808(3) 0.1953(4) 0.3983(3) 0.0396(18) Uani 1 1 d . . . . .
O7 O 0.2689(3) 0.6604(4) 0.4713(3) 0.0400(18) Uani 1 1 d . . . . .
O8 O 0.5323(4) 0.4658(4) 0.1833(3) 0.048(2) Uani 1 1 d . . . . .
H8O H 0.578896 0.461142 0.188516 0.073 Uiso 1 1 d R U . . .
O9 O 0.4761(3) 0.2870(4) 0.4815(3) 0.049(2) Uani 1 1 d . . . . .
O10 O 0.1063(3) 0.2071(4) 0.2006(3) 0.047(2) Uani 1 1 d . . . . .
H10O H 0.114832 0.245590 0.161283 0.070 Uiso 1 1 d R U . . .
O11 O 0.3998(3) 0.7290(4) 0.1687(3) 0.048(2) Uani 1 1 d . . . . .
H11O H 0.396034 0.795141 0.191605 0.072 Uiso 1 1 d R U . . .
O12 O 0.4501(3) 0.5323(5) 0.5395(3) 0.049(2) Uani 1 1 d . . . . .
O13 O 0.0505(4) 0.4811(5) 0.5418(3) 0.053(2) Uani 1 1 d . . . . .
O14 O -0.0452(3) 0.4451(4) 0.1916(3) 0.050(2) Uani 1 1 d . . . . .
H14O H -0.094105 0.471673 0.198838 0.011(19) Uiso 1 1 d R . . . .
O15 O 0.2210(4) 0.6011(5) 0.5386(3) 0.052(2) Uani 1 1 d . . . . .
O16 O 0.3212(4) 0.1530(4) 0.3231(3) 0.057(2) Uani 1 1 d . . . . .
O17 O 0.0263(4) 0.7145(5) 0.4548(3) 0.057(2) Uani 1 1 d . . . . .
O18 O 0.2772(4) 0.4144(5) 0.5508(3) 0.052(2) Uani 1 1 d . . . . .
C00J C 0.5072(5) 0.3045(6) 0.4428(4) 0.035(3) Uani 1 1 d . . . . .
C00K C 0.5050(4) 0.4627(5) 0.2328(4) 0.033(2) Uani 1 1 d . . . . .
C00L C 0.5437(5) 0.4621(6) 0.2768(4) 0.036(3) Uani 1 1 d . . . . .
C00M C 0.4359(5) 0.4745(7) 0.5330(4) 0.036(3) Uani 1 1 d . . . . .
C00N C 0.1307(4) 0.4917(6) 0.4612(3) 0.034(2) Uani 1 1 d . . . . .
C00O C 0.0633(5) 0.5373(7) 0.5277(4) 0.040(3) Uani 1 1 d . . . . .
C00P C 0.0794(4) 0.5361(5) 0.3793(4) 0.031(2) Uani 1 1 d . . . . .
H00P H 0.043739 0.547697 0.403360 0.038 Uiso 1 1 calc R U . . .
C00Q C 0.3543(4) 0.5556(6) 0.3763(4) 0.035(3) Uani 1 1 d . . . . .
H00Q H 0.362195 0.555758 0.339502 0.042 Uiso 1 1 calc R U . . .
C00R C 0.0852(4) 0.6664(6) 0.3713(4) 0.038(3) Uani 1 1 d . . . . .
C00S C 0.3827(4) 0.3786(6) 0.3885(3) 0.030(2) Uani 1 1 d . . . . .
C00T C 0.4136(4) 0.3174(6) 0.3931(3) 0.030(2) Uani 1 1 d . . . . .
C00U C 0.4390(4) 0.4611(6) 0.2351(4) 0.034(2) Uani 1 1 d . . . . .
C00V C 0.2189(5) 0.2812(6) 0.1526(4) 0.046(3) Uani 1 1 d . . . . .
H00A H 0.248757 0.273219 0.123970 0.069 Uiso 1 1 calc R U . . .
H00B H 0.218966 0.329630 0.161836 0.069 Uiso 1 1 calc R U . . .
H00C H 0.176325 0.267763 0.141359 0.069 Uiso 1 1 calc R U . . .
C00W C 0.2742(5) 0.3597(7) 0.5290(4) 0.041(3) Uani 1 1 d . . . . .
C00X C 0.0515(5) 0.4767(6) 0.2363(3) 0.035(3) Uani 1 1 d . . . . .
C00Y C 0.1305(5) 0.2360(6) 0.2462(4) 0.037(3) Uani 1 1 d . . . . .
C00Z C 0.1175(5) 0.7238(7) 0.3674(4) 0.045(3) Uani 1 1 d . . . . .
H00Z H 0.095028 0.765648 0.366452 0.054 Uiso 1 1 calc R U . . .
C010 C -0.0141(5) 0.4675(6) 0.2371(4) 0.041(3) Uani 1 1 d . . . . .
C011 C 0.3837(5) 0.6852(6) 0.3081(4) 0.039(3) Uani 1 1 d . . . . .
H011 H 0.408344 0.682347 0.339398 0.047 Uiso 1 1 calc R U . . .
C012 C 0.1669(4) 0.4496(5) 0.4919(4) 0.031(2) Uani 1 1 d . . . . .
H012 H 0.173985 0.458172 0.528238 0.038 Uiso 1 1 calc R U . . .
C013 C 0.2717(5) 0.7835(6) 0.1487(4) 0.046(3) Uani 1 1 d . . . . .
H01A H 0.310004 0.789352 0.127674 0.069 Uiso 1 1 calc R U . . .
H01B H 0.273283 0.813976 0.179151 0.069 Uiso 1 1 calc R U . . .
H01C H 0.234490 0.794286 0.127160 0.069 Uiso 1 1 calc R U . . .
C014 C 0.4481(5) 0.4555(6) 0.3324(4) 0.035(2) Uani 1 1 d . . . . .
C015 C 0.3043(4) 0.6048(6) 0.4517(4) 0.034(2) Uani 1 1 d . . . . .
C016 C 0.3172(5) 0.6076(6) 0.3981(4) 0.039(3) Uani 1 1 d . . . . .
C017 C 0.3153(5) 0.2567(6) 0.3934(4) 0.037(3) Uani 1 1 d . . . . .
C018 C 0.1828(4) 0.3782(6) 0.4136(4) 0.032(2) Uani 1 1 d . . . . .
C019 C 0.0486(4) 0.5106(6) 0.3278(4) 0.035(3) Uani 1 1 d . . . . .
C01A C 0.1435(5) 0.4270(6) 0.3857(4) 0.039(3) Uani 1 1 d . . . . .
H01D H 0.134902 0.418783 0.349520 0.046 Uiso 1 1 calc R U . . .
C01B C 0.1819(5) 0.2912(6) 0.3367(4) 0.036(2) Uani 1 1 d . . . . .
C01C C 0.3086(5) 0.6995(6) 0.2179(4) 0.038(3) Uani 1 1 d . . . . .
C01D C 0.1185(4) 0.4832(6) 0.4076(4) 0.032(2) Uani 1 1 d . . . . .
C01E C 0.3759(5) 0.7103(6) 0.2166(4) 0.037(3) Uani 1 1 d . . . . .
C01F C 0.5128(5) 0.4578(6) 0.3288(4) 0.041(3) Uani 1 1 d . . . . .
H01F H 0.537899 0.456730 0.359838 0.049 Uiso 1 1 calc R U . . .
C01G C 0.2383(5) 0.2397(6) 0.2002(4) 0.036(3) Uani 1 1 d . . . . .
C01H C 0.1924(5) 0.3936(6) 0.4667(4) 0.042(3) Uani 1 1 d . . . . .
C01I C 0.4547(5) 0.4155(7) 0.5647(4) 0.049(3) Uani 1 1 d . . . . .
H01E H 0.472611 0.380503 0.541767 0.073 Uiso 1 1 calc R U . . .
H01G H 0.417654 0.397181 0.582834 0.073 Uiso 1 1 calc R U . . .
H01H H 0.486485 0.429477 0.590735 0.073 Uiso 1 1 calc R U . . .
C01J C 0.2828(5) 0.1494(6) 0.3594(4) 0.042(3) Uani 1 1 d . . . . .
C01K C 0.4866(5) 0.7069(6) 0.2583(4) 0.044(3) Uani 1 1 d . . . . .
C01L C -0.0493(4) 0.4815(6) 0.2834(4) 0.035(2) Uani 1 1 d . . . . .
C01M C 0.3193(5) 0.6736(6) 0.3107(4) 0.038(3) Uani 1 1 d . . . . .
C01N C 0.0176(5) 0.2310(6) 0.2889(4) 0.042(3) Uani 1 1 d . . . . .
C01O C 0.0892(5) 0.4646(7) 0.1844(4) 0.046(3) Uani 1 1 d . . . . .
C01P C 0.3811(4) 0.2551(6) 0.3953(4) 0.036(3) Uani 1 1 d . . . . .
H01P H 0.403277 0.213199 0.398043 0.043 Uiso 1 1 calc R U . . .
C01Q C 0.4134(5) 0.7011(6) 0.2608(4) 0.037(3) Uani 1 1 d . . . . .
C01R C 0.3273(5) 0.4679(7) 0.2007(4) 0.046(3) Uani 1 1 d . . . . .
H01I H 0.319711 0.508890 0.221649 0.068 Uiso 1 1 calc R U . . .
H01J H 0.316553 0.427597 0.221425 0.068 Uiso 1 1 calc R U . . .
H01K H 0.301067 0.469240 0.168855 0.068 Uiso 1 1 calc R U . . .
C01S C -0.0142(5) 0.2714(7) 0.2463(4) 0.048(3) Uani 1 1 d . . . . .
H01L H -0.015575 0.319396 0.256452 0.071 Uiso 1 1 calc R U . . .
H01M H -0.057422 0.254514 0.241109 0.071 Uiso 1 1 calc R U . . .
H01N H 0.009481 0.266522 0.213497 0.071 Uiso 1 1 calc R U . . .
C01T C 0.4115(4) 0.4573(6) 0.2854(3) 0.032(2) Uani 1 1 d . . . . .
H01T H 0.366685 0.455939 0.287969 0.039 Uiso 1 1 calc R U . . .
C01U C 0.3686(4) 0.5065(6) 0.4611(4) 0.034(3) Uani 1 1 d . . . . .
C01V C 0.2168(5) 0.6628(6) 0.3650(4) 0.037(3) Uani 1 1 d . . . . .
C01W C 0.2819(5) 0.6819(6) 0.2666(4) 0.036(2) Uani 1 1 d . . . . .
H01W H 0.237506 0.675531 0.269115 0.043 Uiso 1 1 calc R U . . .
C01X C 0.4198(4) 0.4459(5) 0.3861(4) 0.031(2) Uani 1 1 d . . . . .
H01X H 0.456387 0.440383 0.410840 0.038 Uiso 1 1 calc R U . . .
C01Y C 0.3066(5) 0.2571(7) 0.2124(4) 0.046(3) Uani 1 1 d . . . . .
H01O H 0.332630 0.247886 0.181379 0.070 Uiso 1 1 calc R U . . .
H01Q H 0.321521 0.229322 0.241908 0.070 Uiso 1 1 calc R U . . .
H01R H 0.309828 0.305330 0.221621 0.070 Uiso 1 1 calc R U . . .
C01Z C 0.3164(4) 0.3777(6) 0.3863(3) 0.032(2) Uani 1 1 d . . . . .
H01Z H 0.293997 0.419298 0.382383 0.039 Uiso 1 1 calc R U . . .
C20 C 0.3157(5) 0.3004(7) 0.5379(4) 0.055(4) Uani 1 1 d . . . . .
H2A H 0.291252 0.263601 0.553993 0.083 Uiso 1 1 calc R U . . .
H2B H 0.350555 0.313267 0.561389 0.083 Uiso 1 1 calc R U . . .
H2C H 0.332798 0.284911 0.504211 0.083 Uiso 1 1 calc R U . . .
C21 C 0.2824(5) 0.3159(6) 0.3897(4) 0.035(3) Uani 1 1 d . . . . .
C22 C 0.2182(5) 0.2789(6) 0.2932(4) 0.037(3) Uani 1 1 d . . . . .
H22 H 0.261778 0.290552 0.295102 0.045 Uiso 1 1 calc R U . . .
O19 O 0.2195(4) 0.7834(6) 0.3656(6) 0.106(5) Uani 1 1 d . . . . .
C024 C 0.0911(5) 0.2466(6) 0.2892(4) 0.041(3) Uani 1 1 d . . . . .
C025 C 0.1188(5) 0.2750(6) 0.3346(4) 0.041(3) Uani 1 1 d . . . . .
H025 H 0.093232 0.283129 0.364524 0.049 Uiso 1 1 calc R U . . .
C026 C -0.0051(5) 0.6899(6) 0.4201(4) 0.038(3) Uani 1 1 d . . . . .
C027 C 0.1831(4) 0.6050(6) 0.3679(3) 0.035(3) Uani 1 1 d . . . . .
H027 H 0.206046 0.563517 0.367735 0.042 Uiso 1 1 calc R U . . .
C028 C 0.1962(5) 0.2509(6) 0.2465(4) 0.038(3) Uani 1 1 d . . . . .
C029 C 0.2391(6) 0.1605(6) 0.1855(4) 0.049(3) Uani 1 1 d . . . . .
H02D H 0.196821 0.146458 0.173925 0.073 Uiso 1 1 calc R U . . .
H02E H 0.251513 0.133924 0.216527 0.073 Uiso 1 1 calc R U . . .
H02F H 0.269431 0.152549 0.157176 0.073 Uiso 1 1 calc R U . . .
C02A C -0.0168(4) 0.5013(6) 0.3290(4) 0.039(3) Uani 1 1 d . . . . .
H02G H -0.039336 0.508451 0.360764 0.047 Uiso 1 1 calc R U . . .
C02B C 0.3967(5) 0.4649(6) 0.1854(4) 0.037(3) Uani 1 1 d . . . . .
C02C C 0.1155(5) 0.6002(6) 0.3713(4) 0.036(3) Uani 1 1 d . . . . .
C02D C -0.0757(5) 0.6784(8) 0.4230(5) 0.052(3) Uani 1 1 d . . . . .
H02H H -0.095021 0.688645 0.388850 0.079 Uiso 1 1 calc R U . . .
H02I H -0.093773 0.708166 0.449941 0.079 Uiso 1 1 calc R U . . .
H02J H -0.084033 0.630818 0.432211 0.079 Uiso 1 1 calc R U . . .
C02E C 0.0090(5) 0.1517(6) 0.2811(5) 0.049(3) Uani 1 1 d . . . . .
H02K H 0.031764 0.137135 0.249577 0.073 Uiso 1 1 calc R U . . .
H02L H -0.036042 0.141107 0.277054 0.073 Uiso 1 1 calc R U . . .
H02M H 0.025930 0.127707 0.311875 0.073 Uiso 1 1 calc R U . . .
C02F C 0.0829(6) 0.3911(7) 0.1657(4) 0.052(3) Uani 1 1 d . . . . .
H02N H 0.038139 0.380381 0.160021 0.078 Uiso 1 1 calc R U . . .
H02O H 0.100495 0.360532 0.192425 0.078 Uiso 1 1 calc R U . . .
H02P H 0.105972 0.385349 0.132686 0.078 Uiso 1 1 calc R U . . .
C02G C 0.3807(4) 0.5022(6) 0.4081(4) 0.033(2) Uani 1 1 d . . . . .
C02H C 0.5760(5) 0.3108(6) 0.4415(4) 0.044(3) Uiso 1 1 d . . . . .
H02Q H 0.592630 0.284909 0.411753 0.066 Uiso 1 1 calc R U . . .
H02R H 0.593971 0.293060 0.474365 0.066 Uiso 1 1 calc R U . . .
H02S H 0.587541 0.358833 0.437682 0.066 Uiso 1 1 calc R U . . .
C02I C 0.2106(5) 0.3146(6) 0.3894(4) 0.038(3) Uani 1 1 d . . . . .
H02T H 0.199444 0.277573 0.414694 0.045 Uiso 1 1 calc R U . . .
C02J C 0.5169(5) 0.6888(8) 0.3114(5) 0.057(4) Uani 1 1 d . . . . .
H02U H 0.497011 0.647569 0.325331 0.086 Uiso 1 1 calc R U . . .
H02V H 0.510801 0.726360 0.336107 0.086 Uiso 1 1 calc R U . . .
H02W H 0.562215 0.680705 0.306570 0.086 Uiso 1 1 calc R U . . .
C02K C 0.2674(6) 0.7091(7) 0.1678(4) 0.052(3) Uani 1 1 d . . . . .
C02L C 0.3300(4) 0.5549(6) 0.4841(4) 0.036(3) Uani 1 1 d . . . . .
H02X H 0.321463 0.554111 0.520765 0.043 Uiso 1 1 calc R U . . .
C02M C -0.1529(5) 0.5165(8) 0.2413(5) 0.059(4) Uani 1 1 d . . . . .
H02Y H -0.132595 0.504060 0.208122 0.070 Uiso 1 1 calc R U . . .
H02Z H -0.145252 0.564732 0.248662 0.070 Uiso 1 1 calc R U . . .
H02" H -0.198505 0.508366 0.238579 0.070 Uiso 1 1 calc R U . . .
C02N C 0.6465(5) 0.4629(7) 0.3294(4) 0.053(3) Uani 1 1 d . . . . .
H010 H 0.692687 0.461528 0.326612 0.079 Uiso 1 1 calc R U . . .
H013 H 0.631825 0.423320 0.349264 0.079 Uiso 1 1 calc R U . . .
H014 H 0.633771 0.504627 0.347533 0.079 Uiso 1 1 calc R U . . .
C02O C -0.1243(4) 0.4717(6) 0.2877(5) 0.046(3) Uani 1 1 d . . . . .
C02P C 0.0402(6) 0.6054(7) 0.5501(5) 0.055(3) Uani 1 1 d . . . . .
H015 H -0.006160 0.606241 0.549911 0.066 Uiso 1 1 calc R U . . .
H016 H 0.056149 0.642777 0.528350 0.066 Uiso 1 1 calc R U . . .
H017 H 0.055722 0.610720 0.586190 0.066 Uiso 1 1 calc R U . . .
C02Q C 0.5055(5) 0.7813(6) 0.2472(5) 0.046(3) Uani 1 1 d . . . . .
H018 H 0.551560 0.785668 0.248977 0.069 Uiso 1 1 calc R U . . .
H019 H 0.486185 0.811071 0.273560 0.069 Uiso 1 1 calc R U . . .
H020 H 0.490576 0.794322 0.212100 0.069 Uiso 1 1 calc R U . . .
C02R C 0.0684(7) 0.5132(8) 0.1392(4) 0.063(4) Uani 1 1 d . . . . .
H01S H 0.098934 0.510463 0.110432 0.095 Uiso 1 1 calc R U . . .
H01U H 0.066758 0.559954 0.152482 0.095 Uiso 1 1 calc R U . . .
H01V H 0.026512 0.499786 0.126364 0.095 Uiso 1 1 calc R U . . .
C02S C 0.4075(6) 0.4037(7) 0.1501(4) 0.056(3) Uani 1 1 d . . . . .
H02A H 0.375527 0.402970 0.122148 0.083 Uiso 1 1 calc R U . . .
H02B H 0.404426 0.361943 0.171003 0.083 Uiso 1 1 calc R U . . .
H02C H 0.449706 0.406630 0.134477 0.083 Uiso 1 1 calc R U . . .
C02T C 0.6172(5) 0.4618(6) 0.2742(4) 0.045(3) Uani 1 1 d . . . . .
C02U C 0.1977(6) 0.6978(7) 0.1804(5) 0.060(4) Uani 1 1 d . . . . .
H023 H 0.174612 0.686719 0.148014 0.090 Uiso 1 1 calc R U . . .
H024 H 0.180034 0.739323 0.195834 0.090 Uiso 1 1 calc R U . . .
H026 H 0.193600 0.660240 0.205461 0.090 Uiso 1 1 calc R U . . .
C02V C 0.1607(6) 0.4764(7) 0.1936(4) 0.053(3) Uani 1 1 d . . . . .
H028 H 0.184500 0.458262 0.163809 0.079 Uiso 1 1 calc R U . . .
H029 H 0.173942 0.453235 0.225964 0.079 Uiso 1 1 calc R U . . .
H030 H 0.168903 0.525278 0.196997 0.079 Uiso 1 1 calc R U . . .
C02W C 0.2847(6) 0.6624(7) 0.1253(4) 0.053(3) Uani 1 1 d . . . . .
H031 H 0.265612 0.678032 0.092235 0.079 Uiso 1 1 calc R U . . .
H032 H 0.269309 0.616675 0.133467 0.079 Uiso 1 1 calc R U . . .
H033 H 0.330819 0.661431 0.121704 0.079 Uiso 1 1 calc R U . . .
C02X C 0.6400(5) 0.3977(7) 0.2466(5) 0.057(3) Uani 1 1 d . . . . .
H034 H 0.611727 0.387404 0.216997 0.086 Uiso 1 1 calc R U . . .
H035 H 0.639861 0.359661 0.271443 0.086 Uiso 1 1 calc R U . . .
H036 H 0.682972 0.404919 0.233545 0.086 Uiso 1 1 calc R U . . .
C02Y C 0.2885(5) 0.6650(7) 0.3670(5) 0.051(3) Uani 1 1 d . . . . .
H037 H 0.299403 0.707426 0.386705 0.061 Uiso 1 1 calc R U . . .
C02Z C 0.4103(5) 0.5315(8) 0.1526(4) 0.059(4) Uani 1 1 d . . . . .
H038 H 0.454073 0.530799 0.140216 0.088 Uiso 1 1 calc R U . . .
H039 H 0.403773 0.571455 0.174962 0.088 Uiso 1 1 calc R U . . .
H03A H 0.381466 0.533532 0.122378 0.088 Uiso 1 1 calc R U . . .
C030 C 0.0801(5) 0.5006(6) 0.2806(4) 0.044(3) Uani 1 1 d . . . . .
H03B H 0.123873 0.510965 0.279150 0.053 Uiso 1 1 calc R U . . .
C031 C 0.2328(8) 0.0996(7) 0.3661(5) 0.070(4) Uani 1 1 d . . . . .
H03C H 0.203831 0.101678 0.335988 0.105 Uiso 1 1 calc R U . . .
H03D H 0.209540 0.109584 0.398466 0.105 Uiso 1 1 calc R U . . .
H03E H 0.251278 0.054025 0.368490 0.105 Uiso 1 1 calc R U . . .
C032 C -0.0114(5) 0.2477(7) 0.3419(5) 0.054(3) Uani 1 1 d . . . . .
H03F H -0.015127 0.297088 0.345594 0.082 Uiso 1 1 calc R U . . .
H03G H 0.015751 0.229764 0.369989 0.082 Uiso 1 1 calc R U . . .
H03H H -0.053353 0.226892 0.344200 0.082 Uiso 1 1 calc R U . . .
C033 C 0.5146(5) 0.6589(7) 0.2161(5) 0.056(3) Uani 1 1 d . . . . .
H03I H 0.494308 0.667943 0.182124 0.084 Uiso 1 1 calc R U . . .
H03J H 0.506990 0.611525 0.226277 0.084 Uiso 1 1 calc R U . . .
H03K H 0.560193 0.666802 0.213301 0.084 Uiso 1 1 calc R U . . .
C034 C 0.6416(6) 0.5232(8) 0.2458(5) 0.065(4) Uani 1 1 d . . . . .
H03L H 0.687411 0.518948 0.241008 0.097 Uiso 1 1 calc R U . . .
H03M H 0.632578 0.564075 0.266517 0.097 Uiso 1 1 calc R U . . .
H03N H 0.620889 0.526780 0.211390 0.097 Uiso 1 1 calc R U . . .
C035 C 0.1822(6) 0.7250(8) 0.3648(5) 0.056(4) Uani 1 1 d . . . . .
C036 C -0.1476(5) 0.4971(9) 0.3371(5) 0.071(4) Uani 1 1 d . . . . .
H03O H -0.128270 0.541441 0.344538 0.107 Uiso 1 1 calc R U . . .
H03P H -0.136654 0.465169 0.365281 0.107 Uiso 1 1 calc R U . . .
H03Q H -0.193601 0.502168 0.335100 0.107 Uiso 1 1 calc R U . . .
C037 C 0.2248(5) 0.6516(8) 0.5120(5) 0.049(3) Uani 1 1 d . . . . .
C038 C 0.1842(6) 0.7135(7) 0.5148(5) 0.057(3) Uani 1 1 d . . . . .
H03R H 0.210687 0.753543 0.521267 0.085 Uiso 1 1 calc R U . . .
H03S H 0.153733 0.708503 0.543456 0.085 Uiso 1 1 calc R U . . .
H03T H 0.161363 0.719214 0.481425 0.085 Uiso 1 1 calc R U . . .
C03B C 0.2492(8) 0.8970(8) 0.3688(6) 0.072(4) Uani 1 1 d . . . . .
H03U H 0.284750 0.880124 0.389878 0.086 Uiso 1 1 calc R U . . .
H03V H 0.227883 0.933730 0.387755 0.086 Uiso 1 1 calc R U . . .
H03W H 0.264816 0.914173 0.335100 0.086 Uiso 1 1 calc R U . . .
C03Y C 0.2056(11) 0.8430(13) 0.3595(9) 0.115(7) Uiso 1 1 d . . . . .
C03G C -0.1416(7) 0.3968(10) 0.2822(9) 0.101(6) Uani 1 1 d . . . . .
H03Z H -0.136338 0.382734 0.245486 0.152 Uiso 1 1 calc R U . . .
H03X H -0.185751 0.390210 0.292595 0.152 Uiso 1 1 calc R U . . .
H03Y H -0.114020 0.369469 0.304825 0.152 Uiso 1 1 calc R U . . .

loop_
_atom_site_aniso_label
_atom_site_aniso_U_11
_atom_site_aniso_U_22
_atom_site_aniso_U_33
_atom_site_aniso_U_23
_atom_site_aniso_U_13
_atom_site_aniso_U_12
O1 0.033(4) 0.044(5) 0.037(4) 0.001(3) 0.012(3) 0.006(3)
O2 0.026(3) 0.046(5) 0.034(4) -0.006(3) 0.001(3) 0.003(3)
O3 0.044(4) 0.042(5) 0.029(3) 0.006(3) 0.004(3) 0.006(4)
O4 0.032(4) 0.045(5) 0.030(3) -0.006(3) 0.006(3) 0.008(3)
O5 0.031(4) 0.044(5) 0.034(4) -0.003(3) -0.006(3) -0.008(3)
O6 0.036(4) 0.047(5) 0.036(4) -0.003(3) 0.001(3) -0.003(4)
O7 0.038(4) 0.040(5) 0.043(4) 0.000(3) 0.002(3) 0.007(4)
O8 0.043(4) 0.066(6) 0.037(4) 0.008(4) 0.007(3) 0.003(4)
O9 0.040(4) 0.067(6) 0.039(4) 0.004(4) 0.001(3) -0.009(4)
O10 0.036(4) 0.071(6) 0.033(4) -0.019(4) -0.002(3) 0.001(4)
O11 0.040(4) 0.067(6) 0.038(4) 0.020(4) 0.004(3) -0.002(4)
O12 0.033(4) 0.064(6) 0.048(4) -0.004(4) -0.011(3) 0.000(4)
O13 0.043(4) 0.074(7) 0.044(4) 0.016(4) 0.023(4) 0.019(5)
O14 0.032(4) 0.062(6) 0.056(4) -0.024(4) -0.015(4) 0.012(4)
O15 0.038(4) 0.072(7) 0.047(4) 0.008(5) 0.006(4) 0.005(4)
O16 0.073(6) 0.047(6) 0.051(5) -0.013(4) 0.004(4) -0.013(5)
O17 0.050(5) 0.069(6) 0.052(5) -0.021(4) -0.004(4) 0.006(5)
O18 0.048(5) 0.065(6) 0.042(4) -0.007(4) -0.011(4) 0.008(4)
C00J 0.026(5) 0.045(7) 0.035(5) -0.003(5) 0.000(4) 0.018(5)
C00K 0.027(5) 0.031(6) 0.043(6) -0.005(5) 0.018(4) 0.001(5)
C00L 0.028(5) 0.047(7) 0.034(5) 0.000(5) 0.002(4) 0.001(5)
C00M 0.040(6) 0.044(8) 0.025(5) -0.002(5) -0.009(4) 0.010(6)
C00N 0.027(5) 0.053(7) 0.022(5) -0.005(5) 0.008(4) 0.003(5)
C00O 0.036(6) 0.060(9) 0.024(5) -0.002(5) 0.006(4) -0.006(6)
C00P 0.015(4) 0.046(7) 0.033(5) -0.006(5) 0.008(4) 0.009(5)
C00Q 0.017(5) 0.055(8) 0.032(5) 0.003(5) -0.002(4) -0.005(5)
C00R 0.021(5) 0.057(8) 0.038(5) 0.010(5) 0.001(4) 0.009(5)
C00S 0.026(5) 0.042(7) 0.022(4) -0.005(4) 0.002(4) 0.003(5)
C00T 0.021(5) 0.047(7) 0.023(4) -0.002(4) 0.006(4) 0.005(5)
C00U 0.022(5) 0.037(6) 0.043(5) 0.004(5) 0.009(4) 0.002(5)
C00V 0.033(6) 0.050(8) 0.055(7) -0.008(6) 0.007(5) 0.005(6)
C00W 0.024(5) 0.066(9) 0.032(5) 0.013(6) 0.006(4) 0.000(6)
C00X 0.042(6) 0.043(7) 0.021(5) 0.001(4) 0.003(4) 0.000(5)
C00Y 0.041(6) 0.036(7) 0.032(5) -0.005(5) -0.003(5) -0.003(5)
C00Z 0.026(5) 0.048(8) 0.061(7) -0.006(6) 0.004(5) 0.001(6)
C010 0.031(6) 0.055(8) 0.037(5) -0.004(5) -0.012(5) 0.014(5)
C011 0.033(6) 0.052(8) 0.034(5) 0.013(5) -0.004(4) -0.009(5)
C012 0.031(5) 0.036(6) 0.028(5) -0.005(4) 0.005(4) -0.001(5)
C013 0.038(6) 0.056(8) 0.044(6) 0.002(6) 0.004(5) 0.007(6)
C014 0.036(6) 0.040(7) 0.029(5) 0.001(5) -0.007(4) 0.012(5)
C015 0.018(4) 0.041(7) 0.041(6) 0.000(5) -0.004(4) -0.005(5)
C016 0.023(5) 0.053(8) 0.042(6) 0.007(5) -0.005(4) -0.008(5)
C017 0.040(6) 0.043(7) 0.027(5) -0.011(5) 0.001(4) -0.005(6)
C018 0.021(5) 0.046(7) 0.029(5) -0.004(5) 0.002(4) -0.001(5)
C019 0.024(5) 0.051(7) 0.030(5) 0.004(5) 0.000(4) -0.003(5)
C01A 0.029(5) 0.052(8) 0.034(5) 0.001(5) 0.004(4) -0.003(5)
C01B 0.032(5) 0.041(7) 0.034(5) -0.004(5) 0.000(4) 0.001(5)
C01C 0.025(5) 0.040(7) 0.051(6) 0.004(5) 0.007(5) 0.004(5)
C01D 0.019(5) 0.045(7) 0.032(5) -0.001(5) 0.006(4) -0.006(5)
C01E 0.027(5) 0.046(7) 0.037(5) 0.008(5) -0.009(4) 0.001(5)
C01F 0.025(5) 0.045(7) 0.052(6) 0.004(5) -0.006(5) 0.001(5)
C01G 0.031(5) 0.046(7) 0.033(5) 0.001(5) -0.006(4) 0.000(5)
C01H 0.029(5) 0.048(8) 0.049(6) 0.001(6) -0.007(5) -0.006(5)
C01I 0.044(6) 0.058(8) 0.045(6) 0.016(6) 0.007(5) 0.007(6)
C01J 0.049(7) 0.038(7) 0.039(6) 0.006(5) 0.005(5) -0.007(6)
C01K 0.029(5) 0.054(8) 0.047(6) -0.003(6) 0.000(5) -0.006(5)
C01L 0.015(5) 0.043(7) 0.047(6) -0.008(5) 0.003(4) -0.004(5)
C01M 0.032(6) 0.044(7) 0.039(5) -0.001(5) 0.001(4) -0.003(5)
C01N 0.039(6) 0.054(8) 0.032(5) -0.008(5) -0.003(5) -0.014(6)
C01O 0.036(6) 0.061(9) 0.040(6) -0.013(6) 0.007(5) 0.006(6)
C01P 0.026(5) 0.048(7) 0.034(5) -0.008(5) -0.002(4) 0.007(5)
C01Q 0.035(6) 0.039(7) 0.037(5) 0.007(5) 0.001(4) 0.000(5)
C01R 0.038(6) 0.072(9) 0.027(5) 0.004(5) -0.016(4) -0.012(6)
C01S 0.027(5) 0.057(8) 0.058(7) -0.018(6) 0.003(5) 0.011(6)
C01T 0.021(5) 0.051(7) 0.025(5) 0.004(5) -0.004(4) 0.001(5)
C01U 0.020(5) 0.048(7) 0.034(5) 0.011(5) -0.008(4) -0.009(5)
C01V 0.026(5) 0.041(7) 0.046(6) 0.006(5) 0.001(4) 0.004(5)
C01W 0.028(5) 0.038(7) 0.042(6) 0.000(5) 0.002(4) 0.001(5)
C01X 0.020(5) 0.040(7) 0.034(5) 0.011(5) -0.010(4) 0.001(5)
C01Y 0.027(5) 0.062(8) 0.050(6) -0.018(6) 0.018(5) 0.000(6)
C01Z 0.017(4) 0.054(7) 0.025(5) -0.003(5) -0.001(4) 0.004(5)
C20 0.027(5) 0.100(11) 0.038(6) 0.029(7) 0.008(5) 0.004(7)
C21 0.026(5) 0.045(7) 0.034(5) -0.004(5) 0.001(4) -0.013(5)
C22 0.032(5) 0.038(7) 0.042(6) 0.000(5) 0.001(5) 0.008(5)
O19 0.024(4) 0.056(7) 0.237(15) 0.033(8) 0.011(7) 0.009(5)
C024 0.029(5) 0.050(7) 0.042(6) -0.016(5) 0.003(5) -0.003(5)
C025 0.029(5) 0.063(8) 0.031(5) -0.009(5) 0.005(4) -0.013(5)
C026 0.032(5) 0.042(7) 0.039(6) 0.002(5) -0.006(5) 0.011(5)
C027 0.021(5) 0.052(8) 0.032(5) 0.008(5) 0.006(4) 0.015(5)
C028 0.044(6) 0.032(6) 0.038(5) -0.004(5) -0.013(5) 0.003(5)
C029 0.054(7) 0.043(8) 0.049(6) -0.012(6) 0.009(5) -0.004(6)
C02A 0.020(5) 0.073(9) 0.026(5) 0.007(5) 0.007(4) 0.007(5)
C02B 0.028(5) 0.055(8) 0.029(5) 0.004(5) 0.007(4) 0.015(5)
C02C 0.029(5) 0.048(7) 0.030(5) -0.002(5) 0.002(4) 0.010(5)
C02D 0.030(6) 0.076(10) 0.051(6) -0.003(6) 0.009(5) 0.013(6)
C02E 0.039(6) 0.053(8) 0.054(6) -0.017(6) 0.010(5) -0.008(6)
C02F 0.040(6) 0.075(10) 0.040(6) -0.003(6) -0.003(5) 0.002(6)
C02G 0.020(5) 0.045(7) 0.034(5) -0.007(5) -0.004(4) -0.005(5)
C02I 0.025(5) 0.046(7) 0.042(5) -0.010(5) -0.007(4) 0.006(5)
C02J 0.031(6) 0.082(10) 0.058(7) 0.023(7) -0.011(5) -0.010(6)
C02K 0.043(6) 0.073(10) 0.040(6) 0.002(6) -0.009(5) -0.005(7)
C02L 0.023(5) 0.051(7) 0.033(5) -0.004(5) -0.005(4) 0.009(5)
C02M 0.032(6) 0.076(10) 0.068(8) -0.018(7) -0.016(6) 0.006(6)
C02N 0.020(5) 0.084(10) 0.054(7) 0.000(7) 0.006(5) -0.003(6)
C02O 0.008(4) 0.053(8) 0.077(8) 0.007(6) -0.005(5) -0.012(5)
C02P 0.049(7) 0.064(9) 0.051(7) -0.004(6) 0.009(6) 0.026(7)
C02Q 0.040(6) 0.039(7) 0.060(7) -0.005(6) -0.003(5) -0.004(6)
C02R 0.073(9) 0.081(11) 0.037(6) -0.004(6) 0.008(6) 0.028(8)
C02S 0.057(7) 0.067(9) 0.043(6) -0.002(6) -0.019(6) -0.011(7)
C02T 0.028(5) 0.048(8) 0.058(7) -0.010(6) 0.007(5) -0.001(5)
C02U 0.047(7) 0.060(9) 0.073(8) 0.019(7) -0.012(6) -0.013(7)
C02V 0.051(7) 0.063(9) 0.044(6) -0.007(6) 0.023(5) -0.009(7)
C02W 0.046(7) 0.068(9) 0.045(6) -0.004(6) -0.015(5) -0.017(7)
C02X 0.031(6) 0.072(10) 0.069(8) -0.003(7) 0.001(6) 0.008(6)
C02Y 0.029(6) 0.066(9) 0.057(7) 0.002(6) 0.014(5) -0.007(6)
C02Z 0.032(6) 0.096(11) 0.048(6) 0.031(7) -0.009(5) -0.009(7)
C030 0.032(6) 0.056(8) 0.044(6) 0.013(6) 0.000(5) 0.002(5)
C031 0.103(11) 0.046(9) 0.060(8) -0.013(7) 0.011(8) -0.019(8)
C032 0.031(6) 0.074(10) 0.058(7) -0.028(7) 0.009(5) -0.007(6)
C033 0.036(6) 0.058(9) 0.074(8) 0.016(7) 0.000(6) -0.003(6)
C034 0.038(7) 0.089(11) 0.067(8) 0.003(8) 0.001(6) -0.025(7)
C035 0.037(6) 0.082(11) 0.049(7) 0.018(7) -0.006(5) -0.009(7)
C036 0.019(5) 0.109(13) 0.086(10) 0.031(9) -0.002(6) 0.009(7)
C037 0.028(6) 0.067(10) 0.053(7) -0.016(7) -0.003(5) 0.002(6)
C038 0.051(7) 0.065(9) 0.054(7) -0.019(6) -0.013(6) 0.007(7)
C03B 0.086(10) 0.060(10) 0.069(8) 0.015(7) -0.002(8) 0.005(9)
C03G 0.035(7) 0.088(14) 0.182(19) 0.006(13) 0.009(10) -0.001(8)

loop_
_atom_type_symbol
_atom_type_description
_atom_type_scat_dispersion_real
_atom_type_scat_dispersion_imag
_atom_type_scat_source
C C 0.0033 0.0016 'International Tables Vol C Tables 4.2.6.8 and 6.1.1.4'
H H 0.0000 0.0000 'International Tables Vol C Tables 4.2.6.8 and 6.1.1.4'
O O 0.0106 0.0060 'International Tables Vol C Tables 4.2.6.8 and 6.1.1.4'

loop_
_geom_angle_atom_site_label_1
_geom_angle_atom_site_label_2
_geom_angle_atom_site_label_3
_geom_angle
_geom_angle_site_symmetry_1
_geom_angle_site_symmetry_3
_geom_angle_publ_flag
C03 C01 C02 109(2) . . ?
C03 C01 H040 109.9 . . ?
C02 C01 H040 109.9 . . ?
C03 C01 H041 109.9 . . ?
C02 C01 H041 109.9 . . ?
H040 C01 H041 108.3 . . ?
C04 C02 C01 112(2) . . ?
C04 C02 H042 109.3 . . ?
C01 C02 H042 109.3 . . ?
C04 C02 H043 109.3 . . ?
C01 C02 H043 109.3 . . ?
H042 C02 H043 107.9 . . ?
C01 C03 C05 116(2) . . ?
C01 C03 H044 108.3 . . ?
C05 C03 H044 108.3 . . ?
C01 C03 H045 108.3 . . ?
C05 C03 H045 108.3 . . ?
H044 C03 H045 107.4 . . ?
C02 C04 C06 107(2) . . ?
C02 C04 H04A 110.2 . . ?
C06 C04 H04A 110.2 . . ?
C02 C04 H04B 110.2 . . ?
C06 C04 H04B 110.2 . . ?
H04A C04 H04B 108.5 . . ?
C03 C05 H05A 109.5 . . ?
C03 C05 H05B 109.5 . . ?
H05A C05 H05B 109.5 . . ?
C03 C05 H05C 109.5 . . ?
H05A C05 H05C 109.5 . . ?
H05B C05 H05C 109.5 . . ?
C04 C06 O03 78.1(19) . . ?
C04 C06 H06A 109.5 . . ?
O03 C06 H06A 167.6 . . ?
C04 C06 H06B 109.5 . . ?
O03 C06 H06B 75.9 . . ?
H06A C06 H06B 109.5 . . ?
C04 C06 H06C 109.5 . . ?
O03 C06 H06C 58.2 . . ?
H06A C06 H06C 109.5 . . ?
H06B C06 H06C 109.5 . . ?
C1 C2 C5 140(3) . . ?
C1 C2 C3 95(3) . . ?
C5 C2 C3 81(2) . . ?
C4B C3 C4A 63.5(18) . . ?
C4B C3 C2 111(3) . . ?
C4A C3 C2 171(2) . . ?
C6 C4A C4B 61.6(16) . . ?
C6 C4A C3 111.8(18) . . ?
C4B C4A C3 51.9(15) . . ?
C3 C4B C6 115(3) . . ?
C3 C4B C4A 64.6(19) . . ?
C6 C4B C4A 52.5(16) . . ?
C3 C4B C8 164(3) . . ?
C6 C4B C8 61.2(15) . . ?
C4A C4B C8 106.8(19) . . ?
C4A C6 C10 175(3) . . ?
C4A C6 C4B 65.9(17) . . ?
C10 C6 C4B 111(3) . . ?
C4A C6 C7 122.0(19) . . ?
C10 C6 C7 60.8(19) . . ?
C4B C6 C7 172(2) . . ?
C4A C6 C8 122.8(19) . . ?
C10 C6 C8 52.8(18) . . ?
C4B C6 C8 66.9(16) . . ?
C7 C6 C8 107.2(14) . . ?
C10 C7 C6 54.0(16) . . ?
C10 C8 C6 54.6(17) . . ?
C10 C8 C4B 100(2) . . ?
C6 C8 C4B 51.9(14) . . ?
C8 C10 C6 73(2) . . ?
C8 C10 C7 128(3) . . ?
C6 C10 C7 65(2) . . ?
C00O O1 C00N 118.1(9) . . ?
C00J O2 C00T 117.8(7) . . ?
C00W O3 C01H 122.7(9) . . ?
C026 O4 C00R 114.1(8) . . ?
C00M O5 C01U 116.9(8) . . ?
C01J O6 C017 119.3(8) . . ?
C037 O7 C015 121.2(9) . . ?
C00K O8 H8O 106.8 . . ?
C00Y O10 H10O 111.1 . . ?
C01E O11 H11O 82.0 . . ?
C010 O14 H14O 98.2 . . ?
O9 C00J O2 122.2(9) . . ?
O9 C00J C02H 125.2(9) . . ?
O2 C00J C02H 112.5(9) . . ?
C00L C00K O8 119.1(8) . . ?
C00L C00K C00U 123.7(9) . . ?
O8 C00K C00U 117.2(9) . . ?
C00K C00L C01F 117.4(9) . . ?
C00K C00L C02T 123.6(9) . . ?
C01F C00L C02T 118.9(8) . . ?
O12 C00M O5 122.2(10) . . ?
O12 C00M C01I 127.8(10) . . ?
O5 C00M C01I 109.9(11) . . ?
C012 C00N C01D 125.8(10) . . ?
C012 C00N O1 117.0(8) . . ?
C01D C00N O1 117.2(9) . . ?
O13 C00O O1 121.3(11) . . ?
O13 C00O C02P 128.6(10) . . ?
O1 C00O C02P 110.1(11) . . ?
C02C C00P C01D 111.6(7) . . ?
C02C C00P C019 112.0(8) . . ?
C01D C00P C019 114.2(9) . . ?
C02C C00P H00P 106.1 . . ?
C01D C00P H00P 106.1 . . ?
C019 C00P H00P 106.1 . . ?
C016 C00Q C02G 121.7(9) . . ?
C016 C00Q H00Q 119.2 . . ?
C02G C00Q H00Q 119.2 . . ?
C00Z C00R O4 123.6(10) . . ?
C00Z C00R C02C 122.5(9) . . ?
O4 C00R C02C 113.9(9) . . ?
C00T C00S C01Z 118.0(10) . . ?
C00T C00S C01X 120.9(8) . . ?
C01Z C00S C01X 121.2(9) . . ?
C00S C00T C01P 122.2(8) . . ?
C00S C00T O2 119.0(9) . . ?
C01P C00T O2 118.8(9) . . ?
C00K C00U C01T 117.1(9) . . ?
C00K C00U C02B 122.7(8) . . ?
C01T C00U C02B 120.2(8) . . ?
C01G C00V H00A 109.5 . . ?
C01G C00V H00B 109.5 . . ?
H00A C00V H00B 109.5 . . ?
C01G C00V H00C 109.5 . . ?
H00A C00V H00C 109.5 . . ?
H00B C00V H00C 109.5 . . ?
O18 C00W O3 123.4(10) . . ?
O18 C00W C20 127.1(10) . . ?
O3 C00W C20 109.5(11) . . ?
C030 C00X C010 118.0(9) . . ?
C030 C00X C01O 121.6(9) . . ?
C010 C00X C01O 120.2(8) . . ?
O10 C00Y C024 119.7(9) . . ?
O10 C00Y C028 116.6(9) . . ?
C024 C00Y C028 123.6(9) . . ?
C00R C00Z C035 122.3(12) . . ?
C00R C00Z H00Z 118.8 . . ?
C035 C00Z H00Z 118.8 . . ?
C00X C010 O14 119.4(9) . . ?
C00X C010 C01L 120.6(8) . . ?
O14 C010 C01L 120.0(9) . . ?
C01M C011 C01Q 121.6(9) . . ?
C01M C011 H011 119.2 . . ?
C01Q C011 H011 119.2 . . ?
C00N C012 C01H 115.7(9) . . ?
C00N C012 H012 122.1 . . ?
C01H C012 H012 122.1 . . ?
C02K C013 H01A 109.5 . . ?
C02K C013 H01B 109.5 . . ?
H01A C013 H01B 109.5 . . ?
C02K C013 H01C 109.5 . . ?
H01A C013 H01C 109.5 . . ?
H01B C013 H01C 109.5 . . ?
C01F C014 C01T 118.8(9) . . ?
C01F C014 C01X 117.8(8) . . ?
C01T C014 C01X 123.2(9) . . ?
C016 C015 C02L 122.0(10) . . ?
C016 C015 O7 114.9(9) . . ?
C02L C015 O7 122.7(8) . . ?
C015 C016 C00Q 118.1(10) . . ?
C015 C016 C02Y 117.6(10) . . ?
C00Q C016 C02Y 124.2(9) . . ?
C21 C017 C01P 122.2(11) . . ?
C21 C017 O6 118.2(9) . . ?
C01P C017 O6 119.6(10) . . ?
C01H C018 C01A 114.1(10) . . ?
C01H C018 C02I 121.1(9) . . ?
C01A C018 C02I 124.8(8) . . ?
C030 C019 C02A 118.6(9) . . ?
C030 C019 C00P 125.3(8) . . ?
C02A C019 C00P 116.0(8) . . ?
C01D C01A C018 124.4(9) . . ?
C01D C01A H01D 117.8 . . ?
C018 C01A H01D 117.8 . . ?
C22 C01B C025 118.4(9) . . ?
C22 C01B C02I 122.4(9) . . ?
C025 C01B C02I 118.8(9) . . ?
C01W C01C C01E 117.2(9) . . ?
C01W C01C C02K 121.8(9) . . ?
C01E C01C C02K 121.0(9) . . ?
C01A C01D C00N 115.6(10) . . ?
C01A C01D C00P 125.6(9) . . ?
C00N C01D C00P 118.8(9) . . ?
O11 C01E C01Q 122.9(9) . . ?
O11 C01E C01C 115.4(8) . . ?
C01Q C01E C01C 121.7(9) . . ?
C014 C01F C00L 120.5(9) . . ?
C014 C01F H01F 119.8 . . ?
C00L C01F H01F 119.8 . . ?
C028 C01G C01Y 112.1(8) . . ?
C028 C01G C00V 112.9(9) . . ?
C01Y C01G C00V 107.2(9) . . ?
C028 C01G C029 109.5(9) . . ?
C01Y C01G C029 104.9(9) . . ?
C00V C01G C029 110.0(8) . . ?
C012 C01H C018 124.5(10) . . ?
C012 C01H O3 123.6(9) . . ?
C018 C01H O3 111.9(10) . . ?
C00M C01I H01E 109.5 . . ?
C00M C01I H01G 109.5 . . ?
H01E C01I H01G 109.5 . . ?
C00M C01I H01H 109.5 . . ?
H01E C01I H01H 109.5 . . ?
H01G C01I H01H 109.5 . . ?
O16 C01J O6 122.5(10) . . ?
O16 C01J C031 127.5(11) . . ?
O6 C01J C031 109.9(10) . . ?
C02J C01K C02Q 106.0(9) . . ?
C02J C01K C033 107.9(10) . . ?
C02Q C01K C033 110.6(9) . . ?
C02J C01K C01Q 111.1(9) . . ?
C02Q C01K C01Q 109.6(10) . . ?
C033 C01K C01Q 111.5(9) . . ?
C02A C01L C010 118.9(8) . . ?
C02A C01L C02O 117.4(9) . . ?
C010 C01L C02O 123.7(9) . . ?
C01W C01M C011 120.3(9) . . ?
C01W C01M C02Y 120.7(9) . . ?
C011 C01M C02Y 118.0(9) . . ?
C01S C01N C032 110.2(10) . . ?
C01S C01N C02E 112.4(9) . . ?
C032 C01N C02E 106.1(10) . . ?
C01S C01N C024 109.8(9) . . ?
C032 C01N C024 110.7(8) . . ?
C02E C01N C024 107.7(10) . . ?
C02F C01O C02V 105.9(10) . . ?
C02F C01O C02R 109.1(9) . . ?
C02V C01O C02R 107.0(11) . . ?
C02F C01O C00X 111.2(10) . . ?
C02V C01O C00X 110.6(8) . . ?
C02R C01O C00X 112.7(9) . . ?
C017 C01P C00T 117.9(10) . . ?
C017 C01P H01P 121.0 . . ?
C00T C01P H01P 121.0 . . ?
C01E C01Q C011 118.1(9) . . ?
C01E C01Q C01K 121.7(9) . . ?
C011 C01Q C01K 120.2(8) . . ?
C02B C01R H01I 109.5 . . ?
C02B C01R H01J 109.5 . . ?
H01I C01R H01J 109.5 . . ?
C02B C01R H01K 109.5 . . ?
H01I C01R H01K 109.5 . . ?
H01J C01R H01K 109.5 . . ?
C01N C01S H01L 109.5 . . ?
C01N C01S H01M 109.5 . . ?
H01L C01S H01M 109.5 . . ?
C01N C01S H01N 109.5 . . ?
H01L C01S H01N 109.5 . . ?
H01M C01S H01N 109.5 . . ?
C00U C01T C014 122.5(9) . . ?
C00U C01T H01T 118.7 . . ?
C014 C01T H01T 118.7 . . ?
C02G C01U C02L 124.7(10) . . ?
C02G C01U O5 115.7(10) . . ?
C02L C01U O5 119.6(8) . . ?
C027 C01V C035 116.9(9) . . ?
C027 C01V C02Y 123.6(10) . . ?
C035 C01V C02Y 119.2(11) . . ?
C01M C01W C01C 120.9(9) . . ?
C01M C01W H01W 119.5 . . ?
C01C C01W H01W 119.5 . . ?
C02G C01X C014 118.0(9) . . ?
C02G C01X C00S 109.8(8) . . ?
C014 C01X C00S 110.4(8) . . ?
C02G C01X H01X 105.9 . . ?
C014 C01X H01X 105.9 . . ?
C00S C01X H01X 105.9 . . ?
C01G C01Y H01O 109.5 . . ?
C01G C01Y H01Q 109.5 . . ?
H01O C01Y H01Q 109.5 . . ?
C01G C01Y H01R 109.5 . . ?
H01O C01Y H01R 109.5 . . ?
H01Q C01Y H01R 109.5 . . ?
C00S C01Z C21 121.0(10) . . ?
C00S C01Z H01Z 119.5 . . ?
C21 C01Z H01Z 119.5 . . ?
C00W C20 H2A 109.5 . . ?
C00W C20 H2B 109.5 . . ?
H2A C20 H2B 109.5 . . ?
C00W C20 H2C 109.5 . . ?
H2A C20 H2C 109.5 . . ?
H2B C20 H2C 109.5 . . ?
C017 C21 C01Z 118.7(9) . . ?
C017 C21 C02I 119.8(10) . . ?
C01Z C21 C02I 121.4(10) . . ?
C01B C22 C028 125.0(10) . . ?
C01B C22 H22 117.5 . . ?
C028 C22 H22 117.5 . . ?
C03Y O19 C035 130.9(15) . . ?
C00Y C024 C025 117.0(9) . . ?
C00Y C024 C01N 123.9(8) . . ?
C025 C024 C01N 119.1(9) . . ?
C01B C025 C024 121.7(9) . . ?
C01B C025 H025 119.2 . . ?
C024 C025 H025 119.2 . . ?
O17 C026 O4 124.8(9) . . ?
O17 C026 C02D 124.5(10) . . ?
O4 C026 C02D 110.5(9) . . ?
C01V C027 C02C 126.0(10) . . ?
C01V C027 H027 117.0 . . ?
C02C C027 H027 117.0 . . ?
C22 C028 C00Y 114.3(10) . . ?
C22 C028 C01G 122.2(9) . . ?
C00Y C028 C01G 123.4(8) . . ?
C01G C029 H02D 109.5 . . ?
C01G C029 H02E 109.5 . . ?
H02D C029 H02E 109.5 . . ?
C01G C029 H02F 109.5 . . ?
H02D C029 H02F 109.5 . . ?
H02E C029 H02F 109.5 . . ?
C019 C02A C01L 120.1(9) . . ?
C019 C02A H02G 120.0 . . ?
C01L C02A H02G 120.0 . . ?
C02S C02B C01R 109.4(10) . . ?
C02S C02B C00U 110.8(9) . . ?
C01R C02B C00U 110.4(7) . . ?
C02S C02B C02Z 108.5(9) . . ?
C01R C02B C02Z 106.3(9) . . ?
C00U C02B C02Z 111.3(9) . . ?
C027 C02C C00R 112.4(10) . . ?
C027 C02C C00P 125.1(9) . . ?
C00R C02C C00P 122.2(8) . . ?
C026 C02D H02H 109.5 . . ?
C026 C02D H02I 109.5 . . ?
H02H C02D H02I 109.5 . . ?
C026 C02D H02J 109.5 . . ?
H02H C02D H02J 109.5 . . ?
H02I C02D H02J 109.5 . . ?
C01N C02E H02K 109.5 . . ?
C01N C02E H02L 109.5 . . ?
H02K C02E H02L 109.5 . . ?
C01N C02E H02M 109.5 . . ?
H02K C02E H02M 109.5 . . ?
H02L C02E H02M 109.5 . . ?
C01O C02F H02N 109.5 . . ?
C01O C02F H02O 109.5 . . ?
H02N C02F H02O 109.5 . . ?
C01O C02F H02P 109.5 . . ?
H02N C02F H02P 109.5 . . ?
H02O C02F H02P 109.5 . . ?
C01U C02G C00Q 115.7(10) . . ?
C01U C02G C01X 121.2(9) . . ?
C00Q C02G C01X 123.1(8) . . ?
C00J C02H H02Q 109.5 . . ?
C00J C02H H02R 109.5 . . ?
H02Q C02H H02R 109.5 . . ?
C00J C02H H02S 109.5 . . ?
H02Q C02H H02S 109.5 . . ?
H02R C02H H02S 109.5 . . ?
C018 C02I C21 112.0(9) . . ?
C018 C02I C01B 116.7(8) . . ?
C21 C02I C01B 113.5(8) . . ?
C018 C02I H02T 104.4 . . ?
C21 C02I H02T 104.4 . . ?
C01B C02I H02T 104.4 . . ?
C01K C02J H02U 109.5 . . ?
C01K C02J H02V 109.5 . . ?
H02U C02J H02V 109.5 . . ?
C01K C02J H02W 109.5 . . ?
H02U C02J H02W 109.5 . . ?
H02V C02J H02W 109.5 . . ?
C02W C02K C02U 108.0(10) . . ?
C02W C02K C013 110.2(10) . . ?
C02U C02K C013 105.1(10) . . ?
C02W C02K C01C 112.8(10) . . ?
C02U C02K C01C 110.5(9) . . ?
C013 C02K C01C 109.9(10) . . ?
C01U C02L C015 117.6(9) . . ?
C01U C02L H02X 121.2 . . ?
C015 C02L H02X 121.2 . . ?
C02O C02M H02Y 109.5 . . ?
C02O C02M H02Z 109.5 . . ?
H02Y C02M H02Z 109.5 . . ?
C02O C02M H02" 109.5 . . ?
H02Y C02M H02" 109.5 . . ?
H02Z C02M H02" 109.5 . . ?
C02T C02N H010 109.5 . . ?
C02T C02N H013 109.5 . . ?
H010 C02N H013 109.5 . . ?
C02T C02N H014 109.5 . . ?
H010 C02N H014 109.5 . . ?
H013 C02N H014 109.5 . . ?
C036 C02O C03G 109.5(13) . . ?
C036 C02O C02M 108.8(10) . . ?
C03G C02O C02M 112.1(11) . . ?
C036 C02O C01L 111.1(9) . . ?
C03G C02O C01L 110.4(10) . . ?
C02M C02O C01L 104.9(9) . . ?
C00O C02P H015 109.5 . . ?
C00O C02P H016 109.5 . . ?
H015 C02P H016 109.5 . . ?
C00O C02P H017 109.5 . . ?
H015 C02P H017 109.5 . . ?
H016 C02P H017 109.5 . . ?
C01K C02Q H018 109.5 . . ?
C01K C02Q H019 109.5 . . ?
H018 C02Q H019 109.5 . . ?
C01K C02Q H020 109.5 . . ?
H018 C02Q H020 109.5 . . ?
H019 C02Q H020 109.5 . . ?
C01O C02R H01S 109.5 . . ?
C01O C02R H01U 109.5 . . ?
H01S C02R H01U 109.5 . . ?
C01O C02R H01V 109.5 . . ?
H01S C02R H01V 109.5 . . ?
H01U C02R H01V 109.5 . . ?
C02B C02S H02A 109.5 . . ?
C02B C02S H02B 109.5 . . ?
H02A C02S H02B 109.5 . . ?
C02B C02S H02C 109.5 . . ?
H02A C02S H02C 109.5 . . ?
H02B C02S H02C 109.5 . . ?
C034 C02T C02X 109.5(10) . . ?
C034 C02T C02N 106.9(10) . . ?
C02X C02T C02N 107.9(10) . . ?
C034 C02T C00L 111.3(10) . . ?
C02X C02T C00L 110.0(9) . . ?
C02N C02T C00L 111.2(9) . . ?
C02K C02U H023 109.5 . . ?
C02K C02U H024 109.5 . . ?
H023 C02U H024 109.5 . . ?
C02K C02U H026 109.5 . . ?
H023 C02U H026 109.5 . . ?
H024 C02U H026 109.5 . . ?
C01O C02V H028 109.5 . . ?
C01O C02V H029 109.5 . . ?
H028 C02V H029 109.5 . . ?
C01O C02V H030 109.5 . . ?
H028 C02V H030 109.5 . . ?
H029 C02V H030 109.5 . . ?
C02K C02W H031 109.5 . . ?
C02K C02W H032 109.5 . . ?
H031 C02W H032 109.5 . . ?
C02K C02W H033 109.5 . . ?
H031 C02W H033 109.5 . . ?
H032 C02W H033 109.5 . . ?
C02T C02X H034 109.5 . . ?
C02T C02X H035 109.5 . . ?
H034 C02X H035 109.5 . . ?
C02T C02X H036 109.5 . . ?
H034 C02X H036 109.5 . . ?
H035 C02X H036 109.5 . . ?
C016 C02Y C01V 113.4(9) . . ?
C016 C02Y C01M 112.8(10) . . ?
C01V C02Y C01M 112.9(9) . . ?
C016 C02Y H037 105.6 . . ?
C01V C02Y H037 105.6 . . ?
C01M C02Y H037 105.6 . . ?
C02B C02Z H038 109.5 . . ?
C02B C02Z H039 109.5 . . ?
H038 C02Z H039 109.5 . . ?
C02B C02Z H03A 109.5 . . ?
H038 C02Z H03A 109.5 . . ?
H039 C02Z H03A 109.5 . . ?
C00X C030 C019 123.5(10) . . ?
C00X C030 H03B 118.3 . . ?
C019 C030 H03B 118.3 . . ?
C01J C031 H03C 109.5 . . ?
C01J C031 H03D 109.5 . . ?
H03C C031 H03D 109.5 . . ?
C01J C031 H03E 109.5 . . ?
H03C C031 H03E 109.5 . . ?
H03D C031 H03E 109.5 . . ?
C01N C032 H03F 109.5 . . ?
C01N C032 H03G 109.5 . . ?
H03F C032 H03G 109.5 . . ?
C01N C032 H03H 109.5 . . ?
H03F C032 H03H 109.5 . . ?
H03G C032 H03H 109.5 . . ?
C01K C033 H03I 109.5 . . ?
C01K C033 H03J 109.5 . . ?
H03I C033 H03J 109.5 . . ?
C01K C033 H03K 109.5 . . ?
H03I C033 H03K 109.5 . . ?
H03J C033 H03K 109.5 . . ?
C02T C034 H03L 109.5 . . ?
C02T C034 H03M 109.5 . . ?
H03L C034 H03M 109.5 . . ?
C02T C034 H03N 109.5 . . ?
H03L C034 H03N 109.5 . . ?
H03M C034 H03N 109.5 . . ?
C00Z C035 O19 125.4(13) . . ?
C00Z C035 C01V 119.8(12) . . ?
O19 C035 C01V 114.6(10) . . ?
C02O C036 H03O 109.5 . . ?
C02O C036 H03P 109.5 . . ?
H03O C036 H03P 109.5 . . ?
C02O C036 H03Q 109.5 . . ?
H03O C036 H03Q 109.5 . . ?
H03P C036 H03Q 109.5 . . ?
O15 C037 O7 124.1(11) . . ?
O15 C037 C038 127.3(12) . . ?
O7 C037 C038 108.6(12) . . ?
C037 C038 H03R 109.5 . . ?
C037 C038 H03S 109.5 . . ?
H03R C038 H03S 109.5 . . ?
C037 C038 H03T 109.5 . . ?
H03R C038 H03T 109.5 . . ?
H03S C038 H03T 109.5 . . ?
C03Y C03B H03U 109.5 . . ?
C03Y C03B H03V 109.5 . . ?
H03U C03B H03V 109.5 . . ?
C03Y C03B H03W 109.5 . . ?
H03U C03B H03W 109.5 . . ?
H03V C03B H03W 109.5 . . ?
O19 C03Y O20A 116(2) . . ?
O19 C03Y C03B 123(2) . . ?
O20A C03Y C03B 119(2) . . ?
O19 C03Y O20B 78.3(17) . . ?
O20A C03Y O20B 110(2) . . ?
C03B C03Y O20B 98.5(16) . . ?
C02O C03G H03Z 109.5 . . ?
C02O C03G H03X 109.5 . . ?
H03Z C03G H03X 109.5 . . ?
C02O C03G H03Y 109.5 . . ?
H03Z C03G H03Y 109.5 . . ?
H03X C03G H03Y 109.5 . . ?

loop_
_geom_bond_atom_site_label_1
_geom_bond_atom_site_label_2
_geom_bond_distance
_geom_bond_site_symmetry_2
_geom_bond_publ_flag
O01 C1O 1.57(3) . ?
O02 C2O 1.22(4) . ?
O03 C06 1.86(4) . ?
O20A C03Y 1.37(3) . ?
O20B C03Y 1.64(3) . ?
C01 C03 1.45(4) . ?
C01 C02 1.54(4) . ?
C01 H040 0.9900 . ?
C01 H041 0.9900 . ?
C02 C04 1.46(4) . ?
C02 H042 0.9900 . ?
C02 H043 0.9900 . ?
C03 C05 1.54(4) . ?
C03 H044 0.9900 . ?
C03 H045 0.9900 . ?
C04 C06 1.54(4) . ?
C04 H04A 0.9900 . ?
C04 H04B 0.9900 . ?
C05 H05A 0.9800 . ?
C05 H05B 0.9800 . ?
C05 H05C 0.9800 . ?
C06 H06A 0.9800 . ?
C06 H06B 0.9800 . ?
C06 H06C 0.9800 . ?
C1 C2 1.36(4) . ?
C2 C5 1.68(4) . ?
C2 C3 1.84(5) . ?
C3 C4B 1.52(4) . ?
C3 C4A 1.75(4) . ?
C4A C6 1.50(3) . ?
C4A C4B 1.73(4) . ?
C4B C6 1.67(4) . ?
C4B C8 1.95(4) . ?
C6 C10 1.58(5) . ?
C6 C7 1.78(3) . ?
C6 C8 1.86(3) . ?
C7 C10 1.71(5) . ?
C8 C10 1.55(5) . ?
O1 C00O 1.382(12) . ?
O1 C00N 1.407(13) . ?
O2 C00J 1.340(11) . ?
O2 C00T 1.412(11) . ?
O3 C00W 1.365(13) . ?
O3 C01H 1.411(13) . ?
O4 C026 1.358(12) . ?
O4 C00R 1.418(12) . ?
O5 C00M 1.382(12) . ?
O5 C01U 1.429(12) . ?
O6 C01J 1.341(13) . ?
O6 C017 1.416(13) . ?
O7 C037 1.407(14) . ?
O7 C015 1.417(13) . ?
O8 C00K 1.390(12) . ?
O8 H8O 0.9983 . ?
O9 C00J 1.235(12) . ?
O10 C00Y 1.387(11) . ?
O10 H10O 1.2683 . ?
O11 C01E 1.371(12) . ?
O11 H11O 1.4271 . ?
O12 C00M 1.189(13) . ?
O13 C00O 1.195(14) . ?
O14 C010 1.399(12) . ?
O14 H14O 1.1744 . ?
O15 C037 1.205(15) . ?
O16 C01J 1.235(14) . ?
O17 C026 1.204(12) . ?
O18 C00W 1.211(14) . ?
C00J C02H 1.461(14) . ?
C00K C00L 1.382(14) . ?
C00K C00U 1.397(13) . ?
C00L C01F 1.480(15) . ?
C00L C02T 1.558(14) . ?
C00M C01I 1.466(16) . ?
C00N C012 1.369(14) . ?
C00N C01D 1.397(13) . ?
C00O C02P 1.536(17) . ?
C00P C02C 1.490(15) . ?
C00P C01D 1.510(14) . ?
C00P C019 1.542(13) . ?
C00P H00P 1.0000 . ?
C00Q C016 1.406(16) . ?
C00Q C02G 1.436(15) . ?
C00Q H00Q 0.9500 . ?
C00R C00Z 1.323(16) . ?
C00R C02C 1.452(16) . ?
C00S C00T 1.375(15) . ?
C00S C01Z 1.403(13) . ?
C00S C01X 1.542(15) . ?
C00T C01P 1.407(15) . ?
C00U C01T 1.411(13) . ?
C00U C02B 1.548(13) . ?
C00V C01G 1.516(15) . ?
C00V H00A 0.9800 . ?
C00V H00B 0.9800 . ?
C00V H00C 0.9800 . ?
C00W C20 1.477(17) . ?
C00X C030 1.360(14) . ?
C00X C010 1.399(15) . ?
C00X C01O 1.564(14) . ?
C00Y C024 1.394(15) . ?
C00Y C028 1.420(15) . ?
C00Z C035 1.371(16) . ?
C00Z H00Z 0.9500 . ?
C010 C01L 1.424(15) . ?
C011 C01M 1.383(15) . ?
C011 C01Q 1.397(14) . ?
C011 H011 0.9500 . ?
C012 C01H 1.385(15) . ?
C012 H012 0.9500 . ?
C013 C02K 1.545(18) . ?
C013 H01A 0.9800 . ?
C013 H01B 0.9800 . ?
C013 H01C 0.9800 . ?
C014 C01F 1.372(14) . ?
C014 C01T 1.424(12) . ?
C014 C01X 1.505(14) . ?
C015 C016 1.391(14) . ?
C015 C02L 1.392(14) . ?
C016 C02Y 1.506(17) . ?
C017 C21 1.359(16) . ?
C017 C01P 1.393(14) . ?
C018 C01H 1.397(14) . ?
C018 C01A 1.454(15) . ?
C018 C02I 1.513(15) . ?
C019 C030 1.390(14) . ?
C019 C02A 1.397(13) . ?
C01A C01D 1.347(15) . ?
C01A H01D 0.9500 . ?
C01B C22 1.372(14) . ?
C01B C025 1.373(14) . ?
C01B C02I 1.540(13) . ?
C01C C01W 1.407(15) . ?
C01C C01E 1.441(14) . ?
C01C C02K 1.550(14) . ?
C01E C01Q 1.385(13) . ?
C01F H01F 0.9500 . ?
C01G C028 1.496(15) . ?
C01G C01Y 1.514(14) . ?
C01G C029 1.602(17) . ?
C01I H01E 0.9800 . ?
C01I H01G 0.9800 . ?
C01I H01H 0.9800 . ?
C01J C031 1.452(18) . ?
C01K C02J 1.532(15) . ?
C01K C02Q 1.542(17) . ?
C01K C033 1.550(17) . ?
C01K C01Q 1.553(14) . ?
C01L C02A 1.399(14) . ?
C01L C02O 1.602(12) . ?
C01M C01W 1.379(14) . ?
C01M C02Y 1.585(15) . ?
C01N C01S 1.499(16) . ?
C01N C032 1.518(15) . ?
C01N C02E 1.583(17) . ?
C01N C024 1.585(14) . ?
C01O C02F 1.527(18) . ?
C01O C02V 1.547(16) . ?
C01O C02R 1.555(17) . ?
C01P H01P 0.9500 . ?
C01R C02B 1.520(14) . ?
C01R H01I 0.9800 . ?
C01R H01J 0.9800 . ?
C01R H01K 0.9800 . ?
C01S H01L 0.9800 . ?
C01S H01M 0.9800 . ?
C01S H01N 0.9800 . ?
C01T H01T 0.9500 . ?
C01U C02G 1.378(14) . ?
C01U C02L 1.385(15) . ?
C01V C027 1.345(15) . ?
C01V C035 1.427(18) . ?
C01V C02Y 1.517(14) . ?
C01W H01W 0.9500 . ?
C01X C02G 1.493(15) . ?
C01X H01X 1.0000 . ?
C01Y H01O 0.9800 . ?
C01Y H01Q 0.9800 . ?
C01Y H01R 0.9800 . ?
C01Z C21 1.416(15) . ?
C01Z H01Z 0.9500 . ?
C20 H2A 0.9800 . ?
C20 H2B 0.9800 . ?
C20 H2C 0.9800 . ?
C21 C02I 1.520(13) . ?
C22 C028 1.386(14) . ?
C22 H22 0.9500 . ?
O19 C03Y 1.22(2) . ?
O19 C035 1.394(17) . ?
C024 C025 1.407(14) . ?
C025 H025 0.9500 . ?
C026 C02D 1.512(15) . ?
C027 C02C 1.435(14) . ?
C027 H027 0.9500 . ?
C029 H02D 0.9800 . ?
C029 H02E 0.9800 . ?
C029 H02F 0.9800 . ?
C02A H02G 0.9500 . ?
C02B C02S 1.519(16) . ?
C02B C02Z 1.580(17) . ?
C02D H02H 0.9800 . ?
C02D H02I 0.9800 . ?
C02D H02J 0.9800 . ?
C02E H02K 0.9800 . ?
C02E H02L 0.9800 . ?
C02E H02M 0.9800 . ?
C02F H02N 0.9800 . ?
C02F H02O 0.9800 . ?
C02F H02P 0.9800 . ?
C02H H02Q 0.9800 . ?
C02H H02R 0.9800 . ?
C02H H02S 0.9800 . ?
C02I H02T 1.0000 . ?
C02J H02U 0.9800 . ?
C02J H02V 0.9800 . ?
C02J H02W 0.9800 . ?
C02K C02W 1.466(17) . ?
C02K C02U 1.527(17) . ?
C02L H02X 0.9500 . ?
C02M C02O 1.591(17) . ?
C02M H02Y 0.9800 . ?
C02M H02Z 0.9800 . ?
C02M H02" 0.9800 . ?
C02N C02T 1.531(15) . ?
C02N H010 0.9800 . ?
C02N H013 0.9800 . ?
C02N H014 0.9800 . ?
C02O C036 1.441(19) . ?
C02O C03G 1.52(2) . ?
C02P H015 0.9800 . ?
C02P H016 0.9800 . ?
C02P H017 0.9800 . ?
C02Q H018 0.9800 . ?
C02Q H019 0.9800 . ?
C02Q H020 0.9800 . ?
C02R H01S 0.9800 . ?
C02R H01U 0.9800 . ?
C02R H01V 0.9800 . ?
C02S H02A 0.9800 . ?
C02S H02B 0.9800 . ?
C02S H02C 0.9800 . ?
C02T C034 1.501(18) . ?
C02T C02X 1.521(17) . ?
C02U H023 0.9800 . ?
C02U H024 0.9800 . ?
C02U H026 0.9800 . ?
C02V H028 0.9800 . ?
C02V H029 0.9800 . ?
C02V H030 0.9800 . ?
C02W H031 0.9800 . ?
C02W H032 0.9800 . ?
C02W H033 0.9800 . ?
C02X H034 0.9800 . ?
C02X H035 0.9800 . ?
C02X H036 0.9800 . ?
C02Y H037 1.0000 . ?
C02Z H038 0.9800 . ?
C02Z H039 0.9800 . ?
C02Z H03A 0.9800 . ?
C030 H03B 0.9500 . ?
C031 H03C 0.9800 . ?
C031 H03D 0.9800 . ?
C031 H03E 0.9800 . ?
C032 H03F 0.9800 . ?
C032 H03G 0.9800 . ?
C032 H03H 0.9800 . ?
C033 H03I 0.9800 . ?
C033 H03J 0.9800 . ?
C033 H03K 0.9800 . ?
C034 H03L 0.9800 . ?
C034 H03M 0.9800 . ?
C034 H03N 0.9800 . ?
C036 H03O 0.9800 . ?
C036 H03P 0.9800 . ?
C036 H03Q 0.9800 . ?
C037 C038 1.492(18) . ?
C038 H03R 0.9800 . ?
C038 H03S 0.9800 . ?
C038 H03T 0.9800 . ?
C03B C03Y 1.42(3) . ?
C03B H03U 0.9800 . ?
C03B H03V 0.9800 . ?
C03B H03W 0.9800 . ?
C03G H03Z 0.9800 . ?
C03G H03X 0.9800 . ?
C03G H03Y 0.9800 . ?
